data_1502699
loop_
_publ_author_name
'Chen, Songhua'
'Li, Yongjun'
'Yang, Wenlong'
'Chen, Nan'
'Liu, Huibiao'
'Li, Yuliang'

_publ_section_title
;
 Synthesis and Tuning Optical Nonlinear Properties of Molecular Crystals
 of Benzothiadiazole
;
_journal_issue 35
_journal_name_full 'The Journal of Physical Chemistry C'
_journal_page_first 15109
_journal_paper_doi 10.1021/jp103159b
_journal_volume 114
_journal_year 2010
_chemical_formula_moiety 'C16 H13 N3 S'
_chemical_formula_sum 'C16 H13 N3 S'
_chemical_formula_weight 279.35
_chemical_name_systematic
; 
 ? 
;
_space_group_IT_number 14
_symmetry_cell_setting monoclinic
_symmetry_space_group_name_Hall '-P 2ybc'
_symmetry_space_group_name_H-M 'P 1 21/c 1'
_atom_sites_solution_hydrogens geom
_atom_sites_solution_primary direct
_atom_sites_solution_secondary difmap
_audit_creation_method SHELXL-97
_cell_angle_alpha 90.00
_cell_angle_beta 98.268(3)
_cell_angle_gamma 90.00
_cell_formula_units_Z 4
_cell_length_a 9.245(2)
_cell_length_b 7.1205(16)
_cell_length_c 20.631(5)
_cell_measurement_reflns_used 657
_cell_measurement_temperature 173(2)
_cell_measurement_theta_max 27.48
_cell_measurement_theta_min 2.17
_cell_volume 1344.0(5)
_computing_cell_refinement 'CrystalClear (Rigaku Inc., 2008)'
_computing_data_collection 'CrystalClear (Rigaku Inc., 2008)'
_computing_data_reduction 'CrystalClear (Rigaku Inc., 2008)'
_computing_molecular_graphics 'XP in Siemens SHELXTL (Sheldrick, 1994)'
_computing_publication_material 'SHELX97 (Sheldrick, 1997)'
_computing_structure_refinement 'SHELXL-97 (Sheldrick, 1997)'
_computing_structure_solution 'SHELXS-97 (Sheldrick, 1990)'
_diffrn_ambient_temperature 173(2)
_diffrn_measured_fraction_theta_full 0.990
_diffrn_measured_fraction_theta_max 0.990
_diffrn_measurement_device_type 'Saturn724+ CCD'
_diffrn_measurement_method '\w scans at fixed \c = 45\%'
_diffrn_radiation_monochromator graphite
_diffrn_radiation_source 'sealed tube'
_diffrn_radiation_type MoK\a
_diffrn_radiation_wavelength 0.71073
_diffrn_reflns_av_R_equivalents 0.0463
_diffrn_reflns_av_sigmaI/netI 0.0424
_diffrn_reflns_limit_h_max 11
_diffrn_reflns_limit_h_min -12
_diffrn_reflns_limit_k_max 8
_diffrn_reflns_limit_k_min -9
_diffrn_reflns_limit_l_max 26
_diffrn_reflns_limit_l_min -26
_diffrn_reflns_number 10515
_diffrn_reflns_theta_full 27.47
_diffrn_reflns_theta_max 27.47
_diffrn_reflns_theta_min 3.03
_exptl_absorpt_coefficient_mu 0.233
_exptl_absorpt_correction_T_max 0.9839
_exptl_absorpt_correction_T_min 0.9292
_exptl_absorpt_correction_type numerical
_exptl_absorpt_process_details 'CrystalClear (Rigaku Inc., 2008)'
_exptl_crystal_colour colorless
_exptl_crystal_density_diffrn 1.381
_exptl_crystal_density_method 'not measured'
_exptl_crystal_description plate
_exptl_crystal_F_000 584
_exptl_crystal_size_max 0.32
_exptl_crystal_size_mid 0.28
_exptl_crystal_size_min 0.07
_refine_diff_density_max 0.276
_refine_diff_density_min -0.257
_refine_diff_density_rms 0.049
_refine_ls_extinction_method none
_refine_ls_goodness_of_fit_ref 1.235
_refine_ls_hydrogen_treatment constr
_refine_ls_matrix_type full
_refine_ls_number_parameters 183
_refine_ls_number_reflns 3045
_refine_ls_number_restraints 0
_refine_ls_restrained_S_all 1.235
_refine_ls_R_factor_all 0.0730
_refine_ls_R_factor_gt 0.0662
_refine_ls_shift/su_max 0.000
_refine_ls_shift/su_mean 0.000
_refine_ls_structure_factor_coef Fsqd
_refine_ls_weighting_details 'calc w=1/[\s^2^(Fo^2^)+(0.0229P)^2^+1.0478P] where P=(Fo^2^+2Fc^2^)/3'
_refine_ls_weighting_scheme calc
_refine_ls_wR_factor_gt 0.1165
_refine_ls_wR_factor_ref 0.1195
_reflns_number_gt 2815
_reflns_number_total 3045
_reflns_threshold_expression >2sigma(I)
_cod_data_source_file jp103159b_si_005.cif
_cod_data_source_block sa534
_cod_depositor_comments 'Adding full bibliography for 1502696--1502699.cif.'
_cod_original_sg_symbol_H-M P2(1)/c
_cod_database_code 1502699

loop_
_symmetry_equiv_pos_as_xyz
'x, y, z'
'-x, y+1/2, -z+1/2'
'-x, -y, -z'
'x, -y-1/2, z-1/2'

loop_
_atom_site_label
_atom_site_type_symbol
_atom_site_fract_x
_atom_site_fract_y
_atom_site_fract_z
_atom_site_U_iso_or_equiv
_atom_site_adp_type
_atom_site_occupancy
_atom_site_symmetry_multiplicity
_atom_site_calc_flag
_atom_site_refinement_flags
S1 S 0.16024(7) 0.34494(9) 0.47655(3) 0.03437(18) Uani 1 1 d .
N1 N 0.1559(2) 0.5707(3) 0.48461(10) 0.0327(5) Uani 1 1 d .
N2 N 0.3031(2) 0.3191(3) 0.44055(10) 0.0307(5) Uani 1 1 d .
N3 N 0.8810(2) -0.3989(3) 0.27580(10) 0.0328(5) Uani 1 1 d .
C1 C 0.4825(2) 0.5398(3) 0.40383(11) 0.0265(5) Uani 1 1 d .
C2 C 0.5151(3) 0.7276(3) 0.40049(11) 0.0303(5) Uani 1 1 d .
H2B H 0.5976 0.7636 0.3808 0.036 Uiso 1 1 calc R
C3 C 0.4308(3) 0.8694(3) 0.42518(12) 0.0324(5) Uani 1 1 d .
H3A H 0.4583 0.9970 0.4213 0.039 Uiso 1 1 calc R
C4 C 0.3118(3) 0.8286(3) 0.45422(12) 0.0319(5) Uani 1 1 d .
H4A H 0.2571 0.9253 0.4712 0.038 Uiso 1 1 calc R
C5 C 0.2718(2) 0.6373(3) 0.45849(11) 0.0281(5) Uani 1 1 d .
C6 C 0.3558(2) 0.4937(3) 0.43340(10) 0.0250(5) Uani 1 1 d .
C7 C 0.5677(3) 0.3945(3) 0.37948(11) 0.0286(5) Uani 1 1 d .
C8 C 0.6341(2) 0.2680(3) 0.35970(11) 0.0289(5) Uani 1 1 d .
C9 C 0.7055(2) 0.1067(3) 0.33658(11) 0.0277(5) Uani 1 1 d .
C10 C 0.6512(3) 0.0241(3) 0.27652(11) 0.0303(5) Uani 1 1 d .
H10A H 0.5726 0.0826 0.2492 0.036 Uiso 1 1 calc R
C11 C 0.7091(3) -0.1401(3) 0.25617(11) 0.0296(5) Uani 1 1 d .
H11A H 0.6701 -0.1923 0.2150 0.036 Uiso 1 1 calc R
C12 C 0.8249(2) -0.2320(3) 0.29532(11) 0.0282(5) Uani 1 1 d .
C13 C 0.8823(3) -0.1459(3) 0.35522(11) 0.0292(5) Uani 1 1 d .
H13A H 0.9619 -0.2028 0.3825 0.035 Uiso 1 1 calc R
C14 C 0.8237(2) 0.0207(3) 0.37460(11) 0.0295(5) Uani 1 1 d .
H14A H 0.8652 0.0775 0.4147 0.035 Uiso 1 1 calc R
C15 C 0.9743(3) -0.5103(4) 0.32379(12) 0.0369(6) Uani 1 1 d .
H15A H 1.0662 -0.4432 0.3373 0.055 Uiso 1 1 calc R
H15B H 0.9949 -0.6313 0.3044 0.055 Uiso 1 1 calc R
H15C H 0.9247 -0.5317 0.3621 0.055 Uiso 1 1 calc R
C16 C 0.8024(3) -0.4977(4) 0.21972(13) 0.0388(6) Uani 1 1 d .
H16A H 0.7989 -0.4191 0.1805 0.058 Uiso 1 1 calc R
H16B H 0.7026 -0.5247 0.2278 0.058 Uiso 1 1 calc R
H16C H 0.8528 -0.6157 0.2130 0.058 Uiso 1 1 calc R

loop_
_atom_site_aniso_label
_atom_site_aniso_U_11
_atom_site_aniso_U_22
_atom_site_aniso_U_33
_atom_site_aniso_U_23
_atom_site_aniso_U_13
_atom_site_aniso_U_12
S1 0.0336(3) 0.0292(3) 0.0417(4) 0.0032(3) 0.0105(3) -0.0024(3)
N1 0.0311(11) 0.0333(11) 0.0350(11) 0.0001(9) 0.0097(9) 0.0005(9)
N2 0.0319(11) 0.0268(10) 0.0337(11) 0.0017(9) 0.0057(9) -0.0002(8)
N3 0.0347(11) 0.0338(11) 0.0294(10) -0.0049(9) 0.0031(8) 0.0066(9)
C1 0.0263(11) 0.0289(12) 0.0236(11) 0.0001(9) 0.0018(9) -0.0001(9)
C2 0.0309(12) 0.0308(12) 0.0300(12) -0.0002(10) 0.0067(10) -0.0038(10)
C3 0.0392(14) 0.0245(12) 0.0339(13) -0.0021(10) 0.0065(11) -0.0035(10)
C4 0.0377(13) 0.0268(12) 0.0323(13) -0.0040(10) 0.0085(10) 0.0024(10)
C5 0.0283(12) 0.0294(12) 0.0266(11) -0.0003(10) 0.0043(9) 0.0002(9)
C6 0.0287(12) 0.0225(11) 0.0230(11) 0.0000(9) 0.0010(9) -0.0001(9)
C7 0.0281(12) 0.0301(12) 0.0275(12) 0.0003(10) 0.0038(9) -0.0015(10)
C8 0.0291(12) 0.0295(12) 0.0286(12) 0.0022(10) 0.0060(10) -0.0023(10)
C9 0.0270(12) 0.0259(12) 0.0314(12) 0.0007(10) 0.0088(9) -0.0007(9)
C10 0.0286(12) 0.0320(13) 0.0301(12) 0.0028(10) 0.0032(10) 0.0030(10)
C11 0.0298(12) 0.0335(13) 0.0257(11) -0.0025(10) 0.0045(9) 0.0000(10)
C12 0.0285(12) 0.0299(12) 0.0279(12) 0.0001(10) 0.0091(9) 0.0016(9)
C13 0.0263(12) 0.0348(13) 0.0266(11) 0.0020(10) 0.0037(9) 0.0021(10)
C14 0.0289(12) 0.0321(13) 0.0274(12) -0.0022(10) 0.0043(10) -0.0011(10)
C15 0.0381(14) 0.0342(14) 0.0387(14) 0.0006(11) 0.0066(11) 0.0071(11)
C16 0.0388(14) 0.0380(14) 0.0396(14) -0.0080(12) 0.0059(12) 0.0047(11)

loop_
_atom_type_symbol
_atom_type_description
_atom_type_scat_dispersion_real
_atom_type_scat_dispersion_imag
_atom_type_scat_source
C C 0.0033 0.0016 'International Tables Vol C Tables 4.2.6.8 and 6.1.1.4'
H H 0.0000 0.0000 'International Tables Vol C Tables 4.2.6.8 and 6.1.1.4'
N N 0.0061 0.0033 'International Tables Vol C Tables 4.2.6.8 and 6.1.1.4'
S S 0.1246 0.1234 'International Tables Vol C Tables 4.2.6.8 and 6.1.1.4'

loop_
_geom_angle_atom_site_label_1
_geom_angle_atom_site_label_2
_geom_angle_atom_site_label_3
_geom_angle
N2 S1 N1 101.21(10)
C5 N1 S1 105.93(16)
C6 N2 S1 106.09(16)
C12 N3 C15 118.9(2)
C12 N3 C16 118.9(2)
C15 N3 C16 117.2(2)
C2 C1 C7 123.3(2)
C2 C1 C6 116.2(2)
C7 C1 C6 120.5(2)
C1 C2 C3 122.7(2)
C1 C2 H2B 118.6
C3 C2 H2B 118.6
C4 C3 C2 122.0(2)
C4 C3 H3A 119.0
C2 C3 H3A 119.0
C3 C4 C5 117.9(2)
C3 C4 H4A 121.0
C5 C4 H4A 121.0
N1 C5 C4 126.2(2)
N1 C5 C6 113.4(2)
C4 C5 C6 120.4(2)
N2 C6 C5 113.3(2)
N2 C6 C1 125.9(2)
C5 C6 C1 120.7(2)
C8 C7 C1 177.1(3)
C7 C8 C9 175.9(2)
C14 C9 C10 117.9(2)
C14 C9 C8 121.6(2)
C10 C9 C8 120.4(2)
C11 C10 C9 121.5(2)
C11 C10 H10A 119.3
C9 C10 H10A 119.3
C10 C11 C12 121.1(2)
C10 C11 H11A 119.4
C12 C11 H11A 119.4
N3 C12 C11 121.3(2)
N3 C12 C13 121.3(2)
C11 C12 C13 117.4(2)
C14 C13 C12 120.7(2)
C14 C13 H13A 119.7
C12 C13 H13A 119.7
C13 C14 C9 121.4(2)
C13 C14 H14A 119.3
C9 C14 H14A 119.3
N3 C15 H15A 109.5
N3 C15 H15B 109.5
H15A C15 H15B 109.5
N3 C15 H15C 109.5
H15A C15 H15C 109.5
H15B C15 H15C 109.5
N3 C16 H16A 109.5
N3 C16 H16B 109.5
H16A C16 H16B 109.5
N3 C16 H16C 109.5
H16A C16 H16C 109.5
H16B C16 H16C 109.5

loop_
_geom_bond_atom_site_label_1
_geom_bond_atom_site_label_2
_geom_bond_distance
S1 N2 1.616(2)
S1 N1 1.617(2)
N1 C5 1.353(3)
N2 C6 1.351(3)
N3 C12 1.379(3)
N3 C15 1.452(3)
N3 C16 1.456(3)
C1 C2 1.374(3)
C1 C7 1.434(3)
C1 C6 1.434(3)
C2 C3 1.415(3)
C2 H2B 0.9500
C3 C4 1.357(3)
C3 H3A 0.9500
C4 C5 1.418(3)
C4 H4A 0.9500
C5 C6 1.425(3)
C7 C8 1.195(3)
C8 C9 1.440(3)
C9 C14 1.392(3)
C9 C10 1.398(3)
C10 C11 1.377(3)
C10 H10A 0.9500
C11 C12 1.407(3)
C11 H11A 0.9500
C12 C13 1.413(3)
C13 C14 1.387(3)
C13 H13A 0.9500
C14 H14A 0.9500
C15 H15A 0.9800
C15 H15B 0.9800
C15 H15C 0.9800
C16 H16A 0.9800
C16 H16B 0.9800
C16 H16C 0.9800

loop_
_geom_torsion_atom_site_label_1
_geom_torsion_atom_site_label_2
_geom_torsion_atom_site_label_3
_geom_torsion_atom_site_label_4
_geom_torsion
N2 S1 N1 C5 -0.30(18)
N1 S1 N2 C6 0.34(18)
C7 C1 C2 C3 -179.5(2)
C6 C1 C2 C3 0.7(3)
C1 C2 C3 C4 0.3(4)
C2 C3 C4 C5 -0.9(4)
S1 N1 C5 C4 179.6(2)
S1 N1 C5 C6 0.2(2)
C3 C4 C5 N1 -178.8(2)
C3 C4 C5 C6 0.6(4)
S1 N2 C6 C5 -0.3(2)
S1 N2 C6 C1 179.95(18)
N1 C5 C6 N2 0.1(3)
C4 C5 C6 N2 -179.4(2)
N1 C5 C6 C1 179.9(2)
C4 C5 C6 C1 0.4(3)
C2 C1 C6 N2 178.7(2)
C7 C1 C6 N2 -1.1(3)
C2 C1 C6 C5 -1.0(3)
C7 C1 C6 C5 179.2(2)
C2 C1 C7 C8 -172(5)
C6 C1 C7 C8 7(5)
C1 C7 C8 C9 3(8)
C7 C8 C9 C14 -106(3)
C7 C8 C9 C10 70(4)
C14 C9 C10 C11 2.0(3)
C8 C9 C10 C11 -173.9(2)
C9 C10 C11 C12 0.4(4)
C15 N3 C12 C11 -165.2(2)
C16 N3 C12 C11 -11.0(3)
C15 N3 C12 C13 15.3(3)
C16 N3 C12 C13 169.5(2)
C10 C11 C12 N3 178.5(2)
C10 C11 C12 C13 -2.0(3)
N3 C12 C13 C14 -179.2(2)
C11 C12 C13 C14 1.2(3)
C12 C13 C14 C9 1.2(4)
C10 C9 C14 C13 -2.7(3)
C8 C9 C14 C13 173.0(2)
